data_7005846
loop_
_publ_author_name
'Brazeau, Allison L.'
'DiLabio, Gino A.'
'Kreisel, Kevin A.'
'Monillas, Wesley'
'Yap, Glenn P. A.'
'Barry, Se\'an T'

_publ_section_title
;
 Theoretical and experimental investigations of ligand exchange in
 guanidinate ligand systems for group 13 metals.
;
_journal_issue 30
_journal_name_full 'Dalton transactions (Cambridge, England : 2003)'
_journal_page_first 3297
_journal_page_last 3304
_journal_paper_doi 10.1039/b706044k
_journal_year 2007
_chemical_formula_sum 'C18 H38 Al Cl N4'
_chemical_formula_weight 372.95
_chemical_name_systematic
;
?
;
_space_group_IT_number 15
_symmetry_cell_setting monoclinic
_symmetry_space_group_name_Hall '-C 2yc'
_symmetry_space_group_name_H-M 'C 1 2/c 1'
_atom_sites_solution_hydrogens geom
_atom_sites_solution_primary direct
_atom_sites_solution_secondary difmap
_audit_creation_method SHELXL-97
_cell_angle_alpha 90.00
_cell_angle_beta 104.269(2)
_cell_angle_gamma 90.00
_cell_formula_units_Z 4
_cell_length_a 18.821(3)
_cell_length_b 8.0375(13)
_cell_length_c 15.060(3)
_cell_measurement_reflns_used 985
_cell_measurement_temperature 120(2)
_cell_measurement_theta_max 27.84
_cell_measurement_theta_min 2.79
_cell_volume 2207.9(7)
_computing_cell_refinement 'SAINT (Bruker, 2002)'
_computing_data_collection 'SMART (Bruker, 2002)'
_computing_data_reduction SAINT
_computing_molecular_graphics 'SHELXTL (Sheldrick, 2001)'
_computing_publication_material SHELXTL
_computing_structure_refinement 'SHELXL-97 (Sheldrick, 1997)'
_computing_structure_solution 'SHELXS-97 (Sheldrick, 1990)'
_diffrn_ambient_temperature 120(2)
_diffrn_detector_area_resol_mean 836.6
_diffrn_measured_fraction_theta_full 0.998
_diffrn_measured_fraction_theta_max 0.926
_diffrn_measurement_device_type 'Bruker AXS APEX diffractometer'
_diffrn_measurement_method \w
_diffrn_radiation_monochromator graphite
_diffrn_radiation_source 'fine-focus sealed tube'
_diffrn_radiation_type MoK\a
_diffrn_radiation_wavelength 0.71073
_diffrn_reflns_av_R_equivalents 0.0172
_diffrn_reflns_av_sigmaI/netI 0.0160
_diffrn_reflns_limit_h_max 24
_diffrn_reflns_limit_h_min -24
_diffrn_reflns_limit_k_max 10
_diffrn_reflns_limit_k_min -10
_diffrn_reflns_limit_l_max 19
_diffrn_reflns_limit_l_min -17
_diffrn_reflns_number 8812
_diffrn_reflns_theta_full 25.00
_diffrn_reflns_theta_max 28.10
_diffrn_reflns_theta_min 2.23
_diffrn_standards_decay_% 1
_diffrn_standards_interval_count 0
_diffrn_standards_interval_time 0
_diffrn_standards_number 0
_exptl_absorpt_coefficient_mu 0.220
_exptl_absorpt_correction_T_max 0.9074
_exptl_absorpt_correction_T_min 0.8792
_exptl_absorpt_correction_type multi
_exptl_absorpt_process_details 'SADABS (Sheldrick, 2003)'
_exptl_crystal_colour colorless
_exptl_crystal_density_diffrn 1.122
_exptl_crystal_density_method 'not measured'
_exptl_crystal_description block
_exptl_crystal_F_000 816
_exptl_crystal_size_max 0.60
_exptl_crystal_size_mid 0.50
_exptl_crystal_size_min 0.45
_refine_diff_density_max 0.341
_refine_diff_density_min -0.118
_refine_diff_density_rms 0.048
_refine_ls_extinction_method none
_refine_ls_goodness_of_fit_ref 1.056
_refine_ls_hydrogen_treatment constr
_refine_ls_matrix_type full
_refine_ls_number_parameters 115
_refine_ls_number_reflns 2499
_refine_ls_number_restraints 0
_refine_ls_restrained_S_all 1.056
_refine_ls_R_factor_all 0.0370
_refine_ls_R_factor_gt 0.0338
_refine_ls_shift/su_max 0.002
_refine_ls_shift/su_mean 0.000
_refine_ls_structure_factor_coef Fsqd
_refine_ls_weighting_details 'calc w=1/[\s^2^(Fo^2^)+(0.0602P)^2^+0.8074P] where P=(Fo^2^+2Fc^2^)/3'
_refine_ls_weighting_scheme calc
_refine_ls_wR_factor_gt 0.0931
_refine_ls_wR_factor_ref 0.0959
_reflns_number_gt 2261
_reflns_number_total 2499
_reflns_threshold_expression >2sigma(I)
_cod_data_source_file b706044k.txt
_cod_data_source_block seab009
_cod_depositor_comments
;
The following automatic conversions were performed:
'_symmetry_cell_setting' value 'Monoclinic' changed to 'monoclinic'
according to '/home/saulius/struct/CIF-dictionaries/cif_core.dic'
dictionary named 'cif_core.dic' version 2.4.1 from 2010-06-29.

Automatic conversion script
Id: cif_fix_enum 1527 2010-12-29 10:47:43Z saulius 
;
_cod_original_cell_volume 2207.8(6)
_cod_original_sg_symbol_H-M C2/c
_cod_database_code 7005846

loop_
_symmetry_equiv_pos_as_xyz
'x, y, z'
'-x, y, -z+1/2'
'x+1/2, y+1/2, z'
'-x+1/2, y+1/2, -z+1/2'
'-x, -y, -z'
'x, -y, z-1/2'
'-x+1/2, -y+1/2, -z'
'x+1/2, -y+1/2, z-1/2'

loop_
_atom_site_label
_atom_site_type_symbol
_atom_site_fract_x
_atom_site_fract_y
_atom_site_fract_z
_atom_site_U_iso_or_equiv
_atom_site_adp_type
_atom_site_occupancy
_atom_site_symmetry_multiplicity
_atom_site_calc_flag
_atom_site_refinement_flags
_atom_site_disorder_assembly
_atom_site_disorder_group
Al Al 1.0000 0.54828(5) 0.2500 0.01932(13) Uani 1 2 d S . .
Cl Cl 1.0000 0.27540(5) 0.2500 0.03267(14) Uani 1 2 d S . .
N1 N 0.89503(5) 0.57270(11) 0.18569(6) 0.0221(2) Uani 1 1 d . . .
N2 N 0.98679(5) 0.68066(11) 0.14081(6) 0.0222(2) Uani 1 1 d . . .
C1 C 0.82101(6) 0.50650(14) 0.17740(8) 0.0256(2) Uani 1 1 d . . .
H1A H 0.7845 0.5940 0.1498 0.031 Uiso 1 1 calc R . .
C2 C 0.80693(6) 0.35210(15) 0.11648(8) 0.0304(3) Uani 1 1 d . . .
H2A H 0.8130 0.3802 0.0554 0.046 Uiso 1 1 calc R . .
H2B H 0.7569 0.3123 0.1114 0.046 Uiso 1 1 calc R . .
H2C H 0.8419 0.2647 0.1435 0.046 Uiso 1 1 calc R . .
C3 C 0.81162(7) 0.46379(19) 0.27234(10) 0.0411(3) Uani 1 1 d . . .
H3A H 0.8160 0.5653 0.3093 0.062 Uiso 1 1 calc R . .
H3B H 0.8496 0.3844 0.3020 0.062 Uiso 1 1 calc R . .
H3C H 0.7632 0.4141 0.2668 0.062 Uiso 1 1 calc R . .
C4 C 1.02347(6) 0.79544(14) 0.09073(8) 0.0251(2) Uani 1 1 d . . .
H4A H 0.9860 0.8762 0.0570 0.030 Uiso 1 1 calc R . .
C5 C 1.05458(8) 0.70300(17) 0.02062(9) 0.0370(3) Uani 1 1 d . . .
H5A H 1.0146 0.6487 -0.0241 0.055 Uiso 1 1 calc R . .
H5B H 1.0896 0.6188 0.0518 0.055 Uiso 1 1 calc R . .
H5C H 1.0796 0.7820 -0.0109 0.055 Uiso 1 1 calc R . .
C6 C 1.08256(7) 0.89364(15) 0.15772(9) 0.0326(3) Uani 1 1 d . . .
H6A H 1.0603 0.9549 0.2003 0.049 Uiso 1 1 calc R . .
H6B H 1.1057 0.9723 0.1237 0.049 Uiso 1 1 calc R . .
H6C H 1.1197 0.8168 0.1922 0.049 Uiso 1 1 calc R . .
C7 C 0.91377(6) 0.66329(13) 0.12192(7) 0.0221(2) Uani 1 1 d . . .
C8 C 0.86126(6) 0.74540(15) 0.04226(8) 0.0276(2) Uani 1 1 d . . .
H8A H 0.8173 0.6747 0.0212 0.033 Uiso 1 1 calc R . .
H8B H 0.8849 0.7583 -0.0092 0.033 Uiso 1 1 calc R . .
C9 C 0.83862(7) 0.91621(15) 0.07089(9) 0.0333(3) Uani 1 1 d . . .
H9A H 0.8090 0.9740 0.0171 0.050 Uiso 1 1 calc R . .
H9B H 0.8826 0.9820 0.0975 0.050 Uiso 1 1 calc R . .
H9C H 0.8098 0.9021 0.1164 0.050 Uiso 1 1 calc R . .

loop_
_atom_site_aniso_label
_atom_site_aniso_U_11
_atom_site_aniso_U_22
_atom_site_aniso_U_33
_atom_site_aniso_U_23
_atom_site_aniso_U_13
_atom_site_aniso_U_12
Al 0.0214(2) 0.0188(2) 0.0195(2) 0.000 0.00817(16) 0.000
Cl 0.0362(2) 0.0189(2) 0.0403(3) 0.000 0.00462(17) 0.000
N1 0.0210(4) 0.0225(5) 0.0241(5) 0.0004(3) 0.0081(3) -0.0021(3)
N2 0.0224(4) 0.0229(4) 0.0231(4) 0.0027(3) 0.0090(3) -0.0005(3)
C1 0.0221(5) 0.0262(6) 0.0309(6) -0.0020(4) 0.0108(4) -0.0037(4)
C2 0.0276(5) 0.0283(6) 0.0362(6) -0.0047(5) 0.0096(5) -0.0055(4)
C3 0.0402(7) 0.0522(8) 0.0374(7) -0.0074(6) 0.0222(6) -0.0190(6)
C4 0.0272(5) 0.0234(5) 0.0277(6) 0.0056(4) 0.0124(4) -0.0006(4)
C5 0.0479(7) 0.0371(7) 0.0339(7) -0.0003(5) 0.0251(6) -0.0058(5)
C6 0.0349(6) 0.0263(6) 0.0400(7) -0.0008(5) 0.0156(5) -0.0072(5)
C7 0.0248(5) 0.0202(5) 0.0225(5) -0.0021(4) 0.0081(4) -0.0003(4)
C8 0.0255(5) 0.0295(6) 0.0269(6) 0.0036(4) 0.0045(4) -0.0009(4)
C9 0.0304(6) 0.0289(6) 0.0406(7) 0.0083(5) 0.0086(5) 0.0052(4)

loop_
_atom_type_symbol
_atom_type_description
_atom_type_scat_dispersion_real
_atom_type_scat_dispersion_imag
_atom_type_scat_source
C C 0.0033 0.0016 'International Tables Vol C Tables 4.2.6.8 and 6.1.1.4'
H H 0.0000 0.0000 'International Tables Vol C Tables 4.2.6.8 and 6.1.1.4'
N N 0.0061 0.0033 'International Tables Vol C Tables 4.2.6.8 and 6.1.1.4'
Al Al 0.0645 0.0514 'International Tables Vol C Tables 4.2.6.8 and 6.1.1.4'
Cl Cl 0.1484 0.1585 'International Tables Vol C Tables 4.2.6.8 and 6.1.1.4'

loop_
_geom_angle_atom_site_label_1
_geom_angle_atom_site_label_2
_geom_angle_atom_site_label_3
_geom_angle
_geom_angle_site_symmetry_1
_geom_angle_site_symmetry_3
_geom_angle_publ_flag
N2 Al N2 112.79(6) 2_755 . ?
N2 Al N1 105.43(4) 2_755 . ?
N2 Al N1 67.94(4) . . ?
N2 Al N1 67.95(4) 2_755 2_755 ?
N2 Al N1 105.43(4) . 2_755 ?
N1 Al N1 168.65(6) . 2_755 ?
N2 Al Cl 123.60(3) 2_755 . ?
N2 Al Cl 123.60(3) . . ?
N1 Al Cl 95.68(3) . . ?
N1 Al Cl 95.68(3) 2_755 . ?
N2 Al C7 34.25(4) 2_755 2_755 ?
N2 Al C7 113.37(4) . 2_755 ?
N1 Al C7 139.04(4) . 2_755 ?
N1 Al C7 33.70(4) 2_755 2_755 ?
Cl Al C7 112.85(3) . 2_755 ?
N2 Al C7 113.37(4) 2_755 . ?
N2 Al C7 34.25(4) . . ?
N1 Al C7 33.69(4) . . ?
N1 Al C7 139.04(4) 2_755 . ?
Cl Al C7 112.85(3) . . ?
C7 Al C7 134.29(5) 2_755 . ?
C7 N1 C1 123.79(9) . . ?
C7 N1 Al 89.84(6) . . ?
C1 N1 Al 144.67(8) . . ?
C7 N2 C4 122.96(9) . . ?
C7 N2 Al 91.92(6) . . ?
C4 N2 Al 144.05(7) . . ?
N1 C1 C3 109.23(9) . . ?
N1 C1 C2 111.49(9) . . ?
C3 C1 C2 109.74(10) . . ?
N2 C4 C5 111.10(9) . . ?
N2 C4 C6 110.13(9) . . ?
C5 C4 C6 111.67(10) . . ?
N1 C7 N2 110.29(9) . . ?
N1 C7 C8 125.49(9) . . ?
N2 C7 C8 124.11(10) . . ?
N1 C7 Al 56.46(6) . . ?
N2 C7 Al 53.83(5) . . ?
C8 C7 Al 176.78(8) . . ?
C7 C8 C9 110.02(10) . . ?

loop_
_geom_bond_atom_site_label_1
_geom_bond_atom_site_label_2
_geom_bond_distance
_geom_bond_site_symmetry_2
_geom_bond_publ_flag
Al N2 1.9225(10) 2_755 ?
Al N2 1.9226(10) . ?
Al N1 1.9841(9) . ?
Al N1 1.9841(9) 2_755 ?
Al Cl 2.1933(7) . ?
Al C7 2.3802(11) 2_755 ?
Al C7 2.3803(11) . ?
N1 C7 1.3205(14) . ?
N1 C1 1.4674(13) . ?
N2 C7 1.3404(13) . ?
N2 C4 1.4673(13) . ?
C1 C3 1.5225(17) . ?
C1 C2 1.5271(16) . ?
C4 C5 1.5213(16) . ?
C4 C6 1.5246(16) . ?
C7 C8 1.5057(15) . ?
C8 C9 1.5305(17) . ?

loop_
_geom_torsion_atom_site_label_1
_geom_torsion_atom_site_label_2
_geom_torsion_atom_site_label_3
_geom_torsion_atom_site_label_4
_geom_torsion
_geom_torsion_site_symmetry_1
_geom_torsion_site_symmetry_2
_geom_torsion_site_symmetry_3
_geom_torsion_site_symmetry_4
_geom_torsion_publ_flag
N2 Al N1 C7 109.14(7) 2_755 . . . ?
N2 Al N1 C7 0.37(6) . . . . ?
N1 Al N1 C7 56.32(6) 2_755 . . . ?
Cl Al N1 C7 -123.67(6) . . . . ?
C7 Al N1 C7 101.10(10) 2_755 . . . ?
N2 Al N1 C1 -87.56(13) 2_755 . . . ?
N2 Al N1 C1 163.67(14) . . . . ?
N1 Al N1 C1 -140.39(13) 2_755 . . . ?
Cl Al N1 C1 39.62(13) . . . . ?
C7 Al N1 C1 -95.60(14) 2_755 . . . ?
C7 Al N1 C1 163.29(16) . . . . ?
N2 Al N2 C7 -98.48(6) 2_755 . . . ?
N1 Al N2 C7 -0.37(6) . . . . ?
N1 Al N2 C7 -170.63(6) 2_755 . . . ?
Cl Al N2 C7 81.52(6) . . . . ?
C7 Al N2 C7 -135.81(7) 2_755 . . . ?
N2 Al N2 C4 68.32(12) 2_755 . . . ?
N1 Al N2 C4 166.43(14) . . . . ?
N1 Al N2 C4 -3.83(14) 2_755 . . . ?
Cl Al N2 C4 -111.69(12) . . . . ?
C7 Al N2 C4 30.98(14) 2_755 . . . ?
C7 Al N2 C4 166.79(17) . . . . ?
C7 N1 C1 C3 -160.07(11) . . . . ?
Al N1 C1 C3 40.16(17) . . . . ?
C7 N1 C1 C2 78.47(13) . . . . ?
Al N1 C1 C2 -81.29(15) . . . . ?
C7 N2 C4 C5 -101.49(12) . . . . ?
Al N2 C4 C5 94.30(15) . . . . ?
C7 N2 C4 C6 134.25(11) . . . . ?
Al N2 C4 C6 -29.96(17) . . . . ?
C1 N1 C7 N2 -168.99(9) . . . . ?
Al N1 C7 N2 -0.53(9) . . . . ?
C1 N1 C7 C8 14.65(17) . . . . ?
Al N1 C7 C8 -176.89(10) . . . . ?
C1 N1 C7 Al -168.46(11) . . . . ?
C4 N2 C7 N1 -170.25(10) . . . . ?
Al N2 C7 N1 0.55(9) . . . . ?
C4 N2 C7 C8 6.17(16) . . . . ?
Al N2 C7 C8 176.97(10) . . . . ?
C4 N2 C7 Al -170.80(12) . . . . ?
N2 Al C7 N1 -82.77(7) 2_755 . . . ?
N2 Al C7 N1 -179.38(10) . . . . ?
N1 Al C7 N1 -165.53(7) 2_755 . . . ?
Cl Al C7 N1 63.99(6) . . . . ?
C7 Al C7 N1 -116.01(6) 2_755 . . . ?
N2 Al C7 N2 96.61(8) 2_755 . . . ?
N1 Al C7 N2 179.38(10) . . . . ?
N1 Al C7 N2 13.86(9) 2_755 . . . ?
Cl Al C7 N2 -116.63(6) . . . . ?
C7 Al C7 N2 63.37(6) 2_755 . . . ?
N2 Al C7 C8 45.5(14) 2_755 . . . ?
N2 Al C7 C8 -51.1(14) . . . . ?
N1 Al C7 C8 128.3(14) . . . . ?
N1 Al C7 C8 -37.2(14) 2_755 . . . ?
Cl Al C7 C8 -167.7(14) . . . . ?
C7 Al C7 C8 12.3(14) 2_755 . . . ?
N1 C7 C8 C9 86.12(13) . . . . ?
N2 C7 C8 C9 -89.76(13) . . . . ?
Al C7 C8 C9 -40.4(14) . . . . ?
